data_8105042
loop_
_publ_author_name
'Liu, Peilian'
'Jiang, Fangru'
'Huang, Guiyuan'
'Sun, Ying'
'Huang, Liping'

_publ_section_title
;
 Crystal structure of
 2-butyl-6-(ethylamino)-1H-benzo[de]isoquinoline-1,3(2H)-dione, C18H20N2O2
;
_journal_issue 1
_journal_name_full 'Zeitschrift f\"ur Kristallographie - New Crystal Structures'
_journal_page_first 147
_journal_page_last 149
_journal_paper_doi 10.1515/ncrs-2019-0548
_journal_volume 235
_journal_year 2019
_chemical_formula_moiety 'C18 H20 N2 O2'
_chemical_formula_sum 'C18 H20 N2 O2'
_chemical_formula_weight 296.36
_space_group_crystal_system monoclinic
_space_group_IT_number 15
_space_group_name_Hall '-C 2yc'
_space_group_name_H-M_alt 'C 1 2/c 1'
_atom_sites_solution_hydrogens geom
_atom_sites_solution_primary iterative
_cell_angle_alpha 90
_cell_angle_beta 127.0225(12)
_cell_angle_gamma 90
_cell_formula_units_Z 8
_cell_length_a 27.5693(13)
_cell_length_b 8.3005(4)
_cell_length_c 16.8797(8)
_cell_measurement_reflns_used 9871
_cell_measurement_temperature 293(2)
_cell_measurement_theta_max 27.42
_cell_measurement_theta_min 3.02
_cell_volume 3084.0(3)
_computing_cell_refinement 'SAINT V8.38A (?, 2016)'
_computing_data_reduction 'SAINT V8.38A (?, 2016)'
_computing_molecular_graphics 'Olex2 (Dolomanov et al., 2009)'
_computing_publication_material 'Olex2 (Dolomanov et al., 2009)'
_computing_structure_refinement 'XL (Sheldrick, 2008)'
_computing_structure_solution
;
Superflip (Palatinus & Chapuis, 2007;Palatinus & van der Lee, 2008;
Palatinus et al., 2012)
;
_diffrn_ambient_temperature 293(2)
_diffrn_measured_fraction_theta_full 0.996
_diffrn_measured_fraction_theta_max 0.996
_diffrn_measurement_device_type 'Bruker APEX-II CCD'
_diffrn_measurement_method '\f and \w scans'
_diffrn_radiation_type MoK\a
_diffrn_radiation_wavelength 0.71073
_diffrn_reflns_av_R_equivalents 0.0298
_diffrn_reflns_av_unetI/netI 0.0184
_diffrn_reflns_Laue_measured_fraction_full 0.996
_diffrn_reflns_Laue_measured_fraction_max 0.996
_diffrn_reflns_limit_h_max 35
_diffrn_reflns_limit_h_min -35
_diffrn_reflns_limit_k_max 10
_diffrn_reflns_limit_k_min -10
_diffrn_reflns_limit_l_max 21
_diffrn_reflns_limit_l_min -21
_diffrn_reflns_number 31095
_diffrn_reflns_point_group_measured_fraction_full 0.996
_diffrn_reflns_point_group_measured_fraction_max 0.996
_diffrn_reflns_theta_full 25.242
_diffrn_reflns_theta_max 27.552
_diffrn_reflns_theta_min 3.023
_diffrn_standards_number 0
_exptl_absorpt_coefficient_mu 0.084
_exptl_absorpt_correction_T_max 0.7456
_exptl_absorpt_correction_T_min 0.6824
_exptl_absorpt_correction_type multi-scan
_exptl_absorpt_process_details
;
SADABS-2016/2 (Bruker,2016/2) was used for absorption correction.
wR2(int) was 0.0918 before and 0.0540 after correction.
The Ratio of minimum to maximum transmission is 0.9152.
The \l/2 correction factor is Not present.
;
_exptl_crystal_colour colourless
_exptl_crystal_density_diffrn 1.277
_exptl_crystal_description block
_exptl_crystal_F_000 1264
_exptl_crystal_size_max 0.28
_exptl_crystal_size_mid 0.24
_exptl_crystal_size_min 0.22
_refine_diff_density_max 0.612
_refine_diff_density_min -0.482
_refine_diff_density_rms 0.057
_refine_ls_extinction_coef .
_refine_ls_extinction_method none
_refine_ls_goodness_of_fit_ref 1.045
_refine_ls_hydrogen_treatment constr
_refine_ls_matrix_type full
_refine_ls_number_parameters 201
_refine_ls_number_reflns 3550
_refine_ls_number_restraints 19
_refine_ls_restrained_S_all 1.047
_refine_ls_R_factor_all 0.0810
_refine_ls_R_factor_gt 0.0642
_refine_ls_shift/su_max 0.000
_refine_ls_shift/su_mean 0.000
_refine_ls_structure_factor_coef Fsqd
_refine_ls_weighting_details 'w=1/[\s^2^(Fo^2^)+(0.1300P)^2^+2.1670P] where P=(Fo^2^+2Fc^2^)/3'
_refine_ls_weighting_scheme calc
_refine_ls_wR_factor_gt 0.2057
_refine_ls_wR_factor_ref 0.2248
_reflns_Friedel_coverage 0.000
_reflns_Friedel_fraction_full .
_reflns_Friedel_fraction_max .
_reflns_number_gt 2671
_reflns_number_total 3550
_reflns_threshold_expression 'I > 2\s(I)'
_cod_data_source_file suppl_ncrs-2019-0548_suppl.cif
_cod_data_source_block 1
_cod_database_code 8105042
_shelx_space_group_comment
;
The symmetry employed for this shelxl refinement is uniquely defined
by the following loop, which should always be used as a source of
symmetry information in preference to the above space-group names.
They are only intended as comments.
;
_shelx_estimated_absorpt_t_max 0.982
_shelx_estimated_absorpt_t_min 0.977
_olex2_refinement_description
;
1. Fixed Uiso
 At 1.2 times of:
  All C(H) groups, All C(H,H) groups, All N(H) groups
 At 1.5 times of:
  All C(H,H,H) groups
2. Rigid bond restraints
 C18, C17
 with sigma for 1-2 distances of 0.01 and sigma for 1-3 distances of 0.02
3. Uiso/Uaniso restraints and constraints
C18 \\sim C17: within 2A with sigma of 0.01 and sigma for terminal atoms of 0.02
Uanis(C18) \\sim Ueq, Uanis(C17) \\sim Ueq: with sigma of 0.01 and sigma for
terminal atoms of 0.02
4.a Secondary CH2 refined with riding coordinates:
 C2(H2A,H2B), C16(H16A,H16B), C15(H15A,H15B), C17(H17A,H17B)
4.b Aromatic/amide H refined with riding coordinates:
 N1(H1), C5(H5), C9(H9), C11(H11), C4(H4), C10(H10)
4.c Idealised Me refined as rotating group:
 C1(H1A,H1B,H1C), C18(H18A,H18B,H18C)
;

loop_
_space_group_symop_operation_xyz
'x, y, z'
'-x, y, -z+1/2'
'x+1/2, y+1/2, z'
'-x+1/2, y+1/2, -z+1/2'
'-x, -y, -z'
'x, -y, z-1/2'
'-x+1/2, -y+1/2, -z'
'x+1/2, -y+1/2, z-1/2'

loop_
_atom_site_label
_atom_site_type_symbol
_atom_site_fract_x
_atom_site_fract_y
_atom_site_fract_z
_atom_site_U_iso_or_equiv
_atom_site_adp_type
_atom_site_occupancy
_atom_site_site_symmetry_order
_atom_site_calc_flag
_atom_site_refinement_flags_posn
_atom_site_refinement_flags_adp
_atom_site_refinement_flags_occupancy
_atom_site_disorder_assembly
_atom_site_disorder_group
O1 O 0.30031(7) 0.6297(2) 0.30484(11) 0.0686(5) Uani 1 1 d . . . . .
O2 O 0.45605(7) 0.8653(2) 0.32676(11) 0.0647(5) Uani 1 1 d . . . . .
N1 N 0.22534(7) 0.4389(2) -0.12224(12) 0.0474(4) Uani 1 1 d . . . . .
H1 H 0.243974 0.462069 -0.147217 0.057 Uiso 1 1 calc R . . . .
N2 N 0.37735(7) 0.7497(2) 0.31439(11) 0.0479(4) Uani 1 1 d . . . . .
C8 C 0.30429(8) 0.5873(2) 0.02425(13) 0.0380(4) Uani 1 1 d . . . . .
C7 C 0.32833(7) 0.6424(2) 0.12118(12) 0.0365(4) Uani 1 1 d . . . . .
C14 C 0.32363(9) 0.6604(3) 0.26366(14) 0.0477(5) Uani 1 1 d . . . . .
C3 C 0.24894(8) 0.4942(2) -0.03004(13) 0.0402(4) Uani 1 1 d . . . . .
C6 C 0.29836(8) 0.6073(2) 0.16359(13) 0.0408(4) Uani 1 1 d . . . . .
C12 C 0.38248(8) 0.7334(2) 0.17485(13) 0.0409(4) Uani 1 1 d . . . . .
C5 C 0.24489(9) 0.5204(2) 0.10866(15) 0.0468(5) Uani 1 1 d . . . . .
H5 H 0.224728 0.498626 0.136053 0.056 Uiso 1 1 calc R . . . .
C9 C 0.33562(9) 0.6288(2) -0.01509(14) 0.0459(5) Uani 1 1 d . . . . .
H9 H 0.320540 0.594598 -0.078555 0.055 Uiso 1 1 calc R . . . .
C11 C 0.41153(9) 0.7712(3) 0.13367(15) 0.0484(5) Uani 1 1 d . . . . .
H11 H 0.447037 0.831904 0.169437 0.058 Uiso 1 1 calc R . . . .
C2 C 0.17041(9) 0.3427(2) -0.18122(15) 0.0497(5) Uani 1 1 d . . . . .
H2A H 0.136607 0.402436 -0.192208 0.060 Uiso 1 1 calc R . . . .
H2B H 0.175468 0.244614 -0.145707 0.060 Uiso 1 1 calc R . . . .
C13 C 0.40872(9) 0.7890(2) 0.27621(14) 0.0466(5) Uani 1 1 d . . . . .
C4 C 0.22038(8) 0.4649(2) 0.01444(15) 0.0460(5) Uani 1 1 d . . . . .
H4 H 0.184224 0.406976 -0.020090 0.055 Uiso 1 1 calc R . . . .
C16 C 0.44929(10) 0.6748(3) 0.49171(15) 0.0569(5) Uani 1 1 d . . . . .
H16A H 0.428294 0.572829 0.477405 0.068 Uiso 1 1 calc R . . . .
H16B H 0.481230 0.659335 0.484264 0.068 Uiso 1 1 calc R . . . .
C10 C 0.38772(9) 0.7185(3) 0.03847(15) 0.0518(5) Uani 1 1 d . . . . .
H10 H 0.407466 0.744505 0.010895 0.062 Uiso 1 1 calc R . . . .
C1 C 0.15702(11) 0.3012(3) -0.27853(17) 0.0651(6) Uani 1 1 d . . . . .
H1A H 0.120117 0.239840 -0.317425 0.098 Uiso 1 1 calc GR . . . .
H1B H 0.189871 0.238747 -0.267571 0.098 Uiso 1 1 calc GR . . . .
H1C H 0.152461 0.398437 -0.313261 0.098 Uiso 1 1 calc GR . . . .
C15 C 0.40485(11) 0.7990(3) 0.41703(15) 0.0572(5) Uani 1 1 d . . . . .
H15A H 0.372998 0.815460 0.424585 0.069 Uiso 1 1 calc R . . . .
H15B H 0.425833 0.900747 0.430410 0.069 Uiso 1 1 calc R . . . .
C17 C 0.47777(14) 0.7215(4) 0.59809(18) 0.0834(8) Uani 1 1 d . U . . .
H17A H 0.445951 0.738580 0.605652 0.100 Uiso 1 1 calc R . . . .
H17B H 0.499623 0.822184 0.613198 0.100 Uiso 1 1 calc R . . . .
C18 C 0.52110(18) 0.5936(5) 0.6709(2) 0.1059(11) Uani 1 1 d . U . . .
H18A H 0.498885 0.496722 0.660393 0.159 Uiso 1 1 calc GR . . . .
H18B H 0.540558 0.631153 0.737466 0.159 Uiso 1 1 calc GR . . . .
H18C H 0.551286 0.571726 0.660978 0.159 Uiso 1 1 calc GR . . . .

loop_
_atom_site_aniso_label
_atom_site_aniso_U_11
_atom_site_aniso_U_22
_atom_site_aniso_U_33
_atom_site_aniso_U_23
_atom_site_aniso_U_13
_atom_site_aniso_U_12
O1 0.0660(10) 0.1051(13) 0.0534(9) 0.0087(8) 0.0459(8) 0.0045(9)
O2 0.0590(9) 0.0734(11) 0.0555(9) -0.0085(7) 0.0311(8) -0.0108(8)
N1 0.0495(9) 0.0492(9) 0.0502(9) -0.0024(7) 0.0335(8) -0.0020(7)
N2 0.0495(9) 0.0549(9) 0.0397(8) 0.0084(7) 0.0271(7) 0.0123(7)
C8 0.0404(9) 0.0368(8) 0.0441(9) 0.0090(7) 0.0292(8) 0.0102(7)
C7 0.0377(8) 0.0365(8) 0.0397(9) 0.0119(7) 0.0256(7) 0.0118(7)
C14 0.0473(10) 0.0586(12) 0.0441(10) 0.0136(8) 0.0312(9) 0.0162(9)
C3 0.0418(9) 0.0374(8) 0.0446(9) 0.0086(7) 0.0279(8) 0.0100(7)
C6 0.0422(9) 0.0446(10) 0.0431(9) 0.0118(7) 0.0296(8) 0.0133(7)
C12 0.0386(8) 0.0439(9) 0.0405(9) 0.0098(7) 0.0240(7) 0.0095(7)
C5 0.0460(10) 0.0548(11) 0.0542(11) 0.0107(8) 0.0379(9) 0.0078(8)
C9 0.0504(10) 0.0522(10) 0.0460(10) 0.0039(8) 0.0348(9) 0.0039(8)
C11 0.0406(9) 0.0555(11) 0.0498(10) 0.0059(8) 0.0275(8) 0.0006(8)
C2 0.0475(10) 0.0451(10) 0.0543(11) 0.0027(8) 0.0294(9) 0.0047(8)
C13 0.0453(10) 0.0476(10) 0.0448(10) 0.0084(8) 0.0260(8) 0.0092(8)
C4 0.0421(9) 0.0478(10) 0.0531(11) 0.0050(8) 0.0313(9) 0.0031(8)
C16 0.0605(12) 0.0626(13) 0.0444(11) 0.0052(9) 0.0299(10) 0.0091(10)
C10 0.0515(11) 0.0643(12) 0.0551(11) 0.0073(9) 0.0404(10) 0.0020(9)
C1 0.0645(13) 0.0677(14) 0.0542(12) -0.0053(10) 0.0311(11) -0.0056(11)
C15 0.0621(12) 0.0649(13) 0.0447(11) 0.0023(9) 0.0322(10) 0.0134(10)
C17 0.0893(18) 0.098(2) 0.0507(13) 0.0027(13) 0.0357(13) 0.0174(16)
C18 0.106(2) 0.121(3) 0.0657(18) 0.0090(17) 0.0385(18) 0.004(2)

loop_
_atom_type_symbol
_atom_type_description
_atom_type_scat_dispersion_real
_atom_type_scat_dispersion_imag
_atom_type_scat_source
C C 0.0033 0.0016 'International Tables Vol C Tables 4.2.6.8 and 6.1.1.4'
H H 0.0000 0.0000 'International Tables Vol C Tables 4.2.6.8 and 6.1.1.4'
N N 0.0061 0.0033 'International Tables Vol C Tables 4.2.6.8 and 6.1.1.4'
O O 0.0106 0.0060 'International Tables Vol C Tables 4.2.6.8 and 6.1.1.4'

loop_
_geom_angle_atom_site_label_1
_geom_angle_atom_site_label_2
_geom_angle_atom_site_label_3
_geom_angle
_geom_angle_site_symmetry_1
_geom_angle_site_symmetry_3
C3 N1 H1 118.1 . .
C3 N1 C2 123.74(16) . .
C2 N1 H1 118.1 . .
C14 N2 C15 118.32(17) . .
C13 N2 C14 124.42(16) . .
C13 N2 C15 117.18(18) . .
C7 C8 C3 119.04(15) . .
C9 C8 C7 117.97(16) . .
C9 C8 C3 122.98(16) . .
C6 C7 C8 120.52(16) . .
C12 C7 C8 119.41(15) . .
C12 C7 C6 120.06(16) . .
O1 C14 N2 119.22(18) . .
O1 C14 C6 123.2(2) . .
N2 C14 C6 117.56(16) . .
N1 C3 C8 120.25(15) . .
N1 C3 C4 121.42(18) . .
C4 C3 C8 118.32(17) . .
C7 C6 C14 120.60(18) . .
C5 C6 C7 118.78(17) . .
C5 C6 C14 120.62(16) . .
C7 C12 C13 120.19(16) . .
C11 C12 C7 120.69(17) . .
C11 C12 C13 119.13(18) . .
C6 C5 H5 118.9 . .
C4 C5 C6 122.15(16) . .
C4 C5 H5 118.9 . .
C8 C9 H9 119.4 . .
C10 C9 C8 121.20(17) . .
C10 C9 H9 119.4 . .
C12 C11 H11 120.1 . .
C12 C11 C10 119.90(18) . .
C10 C11 H11 120.1 . .
N1 C2 H2A 109.6 . .
N1 C2 H2B 109.6 . .
N1 C2 C1 110.28(18) . .
H2A C2 H2B 108.1 . .
C1 C2 H2A 109.6 . .
C1 C2 H2B 109.6 . .
O2 C13 N2 119.85(18) . .
O2 C13 C12 123.00(18) . .
N2 C13 C12 117.14(17) . .
C3 C4 H4 119.4 . .
C5 C4 C3 121.17(18) . .
C5 C4 H4 119.4 . .
H16A C16 H16B 107.7 . .
C15 C16 H16A 108.9 . .
C15 C16 H16B 108.9 . .
C17 C16 H16A 108.9 . .
C17 C16 H16B 108.9 . .
C17 C16 C15 113.22(19) . .
C9 C10 C11 120.81(17) . .
C9 C10 H10 119.6 . .
C11 C10 H10 119.6 . .
C2 C1 H1A 109.5 . .
C2 C1 H1B 109.5 . .
C2 C1 H1C 109.5 . .
H1A C1 H1B 109.5 . .
H1A C1 H1C 109.5 . .
H1B C1 H1C 109.5 . .
N2 C15 C16 112.07(17) . .
N2 C15 H15A 109.2 . .
N2 C15 H15B 109.2 . .
C16 C15 H15A 109.2 . .
C16 C15 H15B 109.2 . .
H15A C15 H15B 107.9 . .
C16 C17 H17A 109.2 . .
C16 C17 H17B 109.2 . .
C16 C17 C18 112.0(2) . .
H17A C17 H17B 107.9 . .
C18 C17 H17A 109.2 . .
C18 C17 H17B 109.2 . .
C17 C18 H18A 109.5 . .
C17 C18 H18B 109.5 . .
C17 C18 H18C 109.5 . .
H18A C18 H18B 109.5 . .
H18A C18 H18C 109.5 . .
H18B C18 H18C 109.5 . .

loop_
_geom_bond_atom_site_label_1
_geom_bond_atom_site_label_2
_geom_bond_distance
_geom_bond_site_symmetry_2
O1 C14 1.225(2) .
O2 C13 1.221(2) .
N1 H1 0.8600 .
N1 C3 1.355(2) .
N1 C2 1.451(3) .
N2 C14 1.396(3) .
N2 C13 1.393(3) .
N2 C15 1.470(2) .
C8 C7 1.421(2) .
C8 C3 1.442(3) .
C8 C9 1.413(2) .
C7 C6 1.411(2) .
C7 C12 1.411(3) .
C14 C6 1.455(3) .
C3 C4 1.398(3) .
C6 C5 1.381(3) .
C12 C11 1.376(3) .
C12 C13 1.474(3) .
C5 H5 0.9300 .
C5 C4 1.380(3) .
C9 H9 0.9300 .
C9 C10 1.368(3) .
C11 H11 0.9300 .
C11 C10 1.391(3) .
C2 H2A 0.9700 .
C2 H2B 0.9700 .
C2 C1 1.491(3) .
C4 H4 0.9300 .
C16 H16A 0.9700 .
C16 H16B 0.9700 .
C16 C15 1.515(3) .
C16 C17 1.514(3) .
C10 H10 0.9300 .
C1 H1A 0.9600 .
C1 H1B 0.9600 .
C1 H1C 0.9600 .
C15 H15A 0.9700 .
C15 H15B 0.9700 .
C17 H17A 0.9700 .
C17 H17B 0.9700 .
C17 C18 1.516(4) .
C18 H18A 0.9600 .
C18 H18B 0.9600 .
C18 H18C 0.9600 .

loop_
_geom_torsion_atom_site_label_1
_geom_torsion_atom_site_label_2
_geom_torsion_atom_site_label_3
_geom_torsion_atom_site_label_4
_geom_torsion
_geom_torsion_site_symmetry_1
_geom_torsion_site_symmetry_2
_geom_torsion_site_symmetry_3
_geom_torsion_site_symmetry_4
O1 C14 C6 C7 -178.08(17) . . . .
O1 C14 C6 C5 1.4(3) . . . .
N1 C3 C4 C5 179.46(16) . . . .
N2 C14 C6 C7 1.4(3) . . . .
N2 C14 C6 C5 -179.09(16) . . . .
C8 C7 C6 C14 178.59(15) . . . .
C8 C7 C6 C5 -0.9(2) . . . .
C8 C7 C12 C11 1.0(3) . . . .
C8 C7 C12 C13 -178.85(15) . . . .
C8 C3 C4 C5 -1.3(3) . . . .
C8 C9 C10 C11 0.2(3) . . . .
C7 C8 C3 N1 -179.37(15) . . . .
C7 C8 C3 C4 1.4(2) . . . .
C7 C8 C9 C10 0.4(3) . . . .
C7 C6 C5 C4 1.0(3) . . . .
C7 C12 C11 C10 -0.5(3) . . . .
C7 C12 C13 O2 178.55(17) . . . .
C7 C12 C13 N2 -0.9(3) . . . .
C14 N2 C13 O2 -178.70(18) . . . .
C14 N2 C13 C12 0.8(3) . . . .
C14 N2 C15 C16 89.9(2) . . . .
C14 C6 C5 C4 -178.46(17) . . . .
C3 N1 C2 C1 -179.83(18) . . . .
C3 C8 C7 C6 -0.3(2) . . . .
C3 C8 C7 C12 179.95(14) . . . .
C3 C8 C9 C10 179.43(17) . . . .
C6 C7 C12 C11 -178.71(16) . . . .
C6 C7 C12 C13 1.4(2) . . . .
C6 C5 C4 C3 0.1(3) . . . .
C12 C7 C6 C14 -1.7(3) . . . .
C12 C7 C6 C5 178.87(15) . . . .
C12 C11 C10 C9 -0.1(3) . . . .
C9 C8 C7 C6 178.77(15) . . . .
C9 C8 C7 C12 -1.0(2) . . . .
C9 C8 C3 N1 1.6(3) . . . .
C9 C8 C3 C4 -177.65(16) . . . .
C11 C12 C13 O2 -1.4(3) . . . .
C11 C12 C13 N2 179.17(16) . . . .
C2 N1 C3 C8 179.11(15) . . . .
C2 N1 C3 C4 -1.6(3) . . . .
C13 N2 C14 O1 178.51(18) . . . .
C13 N2 C14 C6 -1.0(3) . . . .
C13 N2 C15 C16 -87.0(2) . . . .
C13 C12 C11 C10 179.41(17) . . . .
C15 N2 C14 O1 1.9(3) . . . .
C15 N2 C14 C6 -177.64(15) . . . .
C15 N2 C13 O2 -2.1(3) . . . .
C15 N2 C13 C12 177.43(15) . . . .
C15 C16 C17 C18 178.9(3) . . . .
C17 C16 C15 N2 -179.3(2) . . . .
